data_4131235
loop_
_publ_author_name
'Axthelm, J\"org'
'Askes, Sven H. C.'
'Elstner, Martin'
'G, Upendar Reddy'
'G\"orls, Helmar'
'Bellstedt, Peter'
'Schiller, Alexander'

_publ_section_title
;
 Fluorinated Boronic Acid-Appended Pyridinium Salts and <sup>19</sup>F NMR
 Spectroscopy for Diol Sensing.
;
_journal_issue 33
_journal_name_full 'Journal of the American Chemical Society'
_journal_page_first 11413
_journal_page_last 11420
_journal_paper_doi 10.1021/jacs.7b01167
_journal_volume 139
_journal_year 2017
_chemical_formula_moiety 'C13 H12 B F3 N O2, Br'
_chemical_formula_sum 'C13 H12 B Br F3 N O2'
_chemical_formula_weight 361.96
_space_group_IT_number 2
_space_group_name_Hall '-P 1'
_space_group_name_H-M_alt 'P -1'
_symmetry_cell_setting triclinic
_symmetry_space_group_name_Hall '-P 1'
_symmetry_space_group_name_H-M 'P -1'
_atom_sites_solution_hydrogens mixed
_atom_sites_solution_primary direct
_atom_sites_solution_secondary difmap
_audit_creation_method SHELXL-97
_cell_angle_alpha 82.136(2)
_cell_angle_beta 79.133(2)
_cell_angle_gamma 89.205(3)
_cell_formula_units_Z 2
_cell_length_a 6.5845(3)
_cell_length_b 7.2237(3)
_cell_length_c 15.3914(6)
_cell_measurement_reflns_used 8752
_cell_measurement_temperature 133(2)
_cell_measurement_theta_max 27.10
_cell_measurement_theta_min 2.72
_cell_volume 712.14(5)
_computing_cell_refinement DENZO
_computing_data_collection COLLECT
_computing_data_reduction DENZO
_computing_molecular_graphics SHELXTL/PC
_computing_publication_material SHELXL-97
_computing_structure_refinement 'SHELXL-97 (Sheldrick, 2008)'
_computing_structure_solution 'SHELXS-97 (Sheldrick, 2008)'
_diffrn_ambient_temperature 133(2)
_diffrn_measured_fraction_theta_full 0.928
_diffrn_measured_fraction_theta_max 0.928
_diffrn_measurement_device_type KappaCCD
_diffrn_measurement_method 'phi- + omega-scan'
_diffrn_radiation_monochromator graphite
_diffrn_radiation_source 'fine-focus sealed tube'
_diffrn_radiation_type MoK\a
_diffrn_radiation_wavelength 0.71073
_diffrn_reflns_av_R_equivalents 0.0403
_diffrn_reflns_av_sigmaI/netI 0.0421
_diffrn_reflns_limit_h_max 8
_diffrn_reflns_limit_h_min -8
_diffrn_reflns_limit_k_max 9
_diffrn_reflns_limit_k_min -9
_diffrn_reflns_limit_l_max 19
_diffrn_reflns_limit_l_min -19
_diffrn_reflns_number 8752
_diffrn_reflns_theta_full 27.10
_diffrn_reflns_theta_max 27.10
_diffrn_reflns_theta_min 2.72
_exptl_absorpt_coefficient_mu 2.922
_exptl_absorpt_correction_T_max 0.7454
_exptl_absorpt_correction_T_min 0.4129
_exptl_absorpt_correction_type multi-scan
_exptl_absorpt_process_details 'SADABS, Bruker-AXS, 2002'
_exptl_crystal_colour colourless
_exptl_crystal_density_diffrn 1.688
_exptl_crystal_density_method 'not measured'
_exptl_crystal_description prism
_exptl_crystal_F_000 360
_exptl_crystal_size_max 0.122
_exptl_crystal_size_mid 0.112
_exptl_crystal_size_min 0.058
_refine_diff_density_max 0.595
_refine_diff_density_min -0.473
_refine_diff_density_rms 0.083
_refine_ls_extinction_method none
_refine_ls_goodness_of_fit_ref 1.056
_refine_ls_hydrogen_treatment mixed
_refine_ls_matrix_type full
_refine_ls_number_parameters 199
_refine_ls_number_reflns 2930
_refine_ls_number_restraints 0
_refine_ls_restrained_S_all 1.056
_refine_ls_R_factor_all 0.0311
_refine_ls_R_factor_gt 0.0290
_refine_ls_shift/su_max 0.001
_refine_ls_shift/su_mean 0.000
_refine_ls_structure_factor_coef Fsqd
_refine_ls_weighting_details 'calc w=1/[\s^2^(Fo^2^)+(0.0410P)^2^+0.2175P] where P=(Fo^2^+2Fc^2^)/3'
_refine_ls_weighting_scheme calc
_refine_ls_wR_factor_gt 0.0714
_refine_ls_wR_factor_ref 0.0723
_reflns_number_gt 2819
_reflns_number_total 2930
_reflns_threshold_expression >2sigma(I)
_cod_data_source_file ja7b01167_si_002.cif
_cod_data_source_block FO6013
_cod_database_code 4131235

loop_
_symmetry_equiv_pos_as_xyz
'x, y, z'
'-x, -y, -z'

loop_
_atom_site_label
_atom_site_type_symbol
_atom_site_fract_x
_atom_site_fract_y
_atom_site_fract_z
_atom_site_U_iso_or_equiv
_atom_site_adp_type
_atom_site_occupancy
_atom_site_symmetry_multiplicity
_atom_site_calc_flag
_atom_site_refinement_flags
Br1 Br 1.11822(5) -0.12704(5) 0.84069(2) 0.02078(10) Uani 1 1 d .
B1 B 0.6537(6) 0.6547(5) 0.7268(2) 0.0137(7) Uani 1 1 d .
F1 F 1.2891(4) 0.0026(3) 0.59873(14) 0.0371(6) Uani 1 1 d .
F2 F 1.4555(3) 0.2384(3) 0.52482(18) 0.0444(6) Uani 1 1 d .
F3 F 1.2171(4) 0.1160(4) 0.47351(15) 0.0445(7) Uani 1 1 d .
O1 O 0.4532(4) 0.6327(3) 0.72144(17) 0.0198(5) Uani 1 1 d .
O2 O 0.7076(4) 0.7959(3) 0.76760(15) 0.0169(5) Uani 1 1 d .
N1 N 0.5281(4) 0.2456(3) 0.82430(15) 0.0150(5) Uani 1 1 d .
C1 C 0.8156(5) 0.5142(4) 0.6829(2) 0.0126(6) Uani 1 1 d .
C2 C 1.0126(5) 0.5813(4) 0.6418(2) 0.0154(6) Uani 1 1 d .
H2A H 1.0476 0.7073 0.6445 0.018 Uiso 1 1 calc R
C3 C 1.1599(4) 0.4705(4) 0.5969(2) 0.0157(6) Uani 1 1 d .
H3A H 1.2922 0.5205 0.5685 0.019 Uiso 1 1 calc R
C4 C 1.1101(5) 0.2864(4) 0.59439(18) 0.0136(6) Uani 1 1 d .
C5 C 0.9168(4) 0.2127(4) 0.63637(19) 0.0132(6) Uani 1 1 d .
H5A H 0.8855 0.0851 0.6353 0.016 Uiso 1 1 calc R
C6 C 0.7698(5) 0.3247(4) 0.67971(19) 0.0121(6) Uani 1 1 d .
C7 C 0.5629(5) 0.2376(5) 0.72595(18) 0.0137(6) Uani 1 1 d .
H7A H 0.4510 0.3050 0.7005 0.016 Uiso 1 1 calc R
H7B H 0.5586 0.1058 0.7153 0.016 Uiso 1 1 calc R
C8 C 0.6813(5) 0.1937(4) 0.8693(2) 0.0204(7) Uani 1 1 d .
H8A H 0.8091 0.1528 0.8383 0.025 Uiso 1 1 calc R
C9 C 0.6538(6) 0.1995(5) 0.9593(2) 0.0285(8) Uani 1 1 d .
H9A H 0.7627 0.1644 0.9906 0.034 Uiso 1 1 calc R
C10 C 0.4672(7) 0.2566(5) 1.0043(2) 0.0357(10) Uani 1 1 d .
H10A H 0.4466 0.2624 1.0667 0.043 Uiso 1 1 calc R
C11 C 0.3117(6) 0.3048(5) 0.9576(3) 0.0347(9) Uani 1 1 d .
H11A H 0.1814 0.3420 0.9880 0.042 Uiso 1 1 calc R
C12 C 0.3437(5) 0.2994(5) 0.8675(2) 0.0242(7) Uani 1 1 d .
H12A H 0.2361 0.3335 0.8353 0.029 Uiso 1 1 calc R
C13 C 1.2662(5) 0.1625(4) 0.5473(2) 0.0165(6) Uani 1 1 d .
H1O1 H 0.387(9) 0.697(9) 0.753(4) 0.064(17) Uiso 1 1 d .
H1O2 H 0.823(6) 0.789(5) 0.772(2) 0.014(9) Uiso 1 1 d .

loop_
_atom_site_aniso_label
_atom_site_aniso_U_11
_atom_site_aniso_U_22
_atom_site_aniso_U_33
_atom_site_aniso_U_23
_atom_site_aniso_U_13
_atom_site_aniso_U_12
Br1 0.01352(14) 0.03047(17) 0.02116(14) -0.01096(15) -0.00530(14) 0.00338(11)
B1 0.0152(16) 0.0110(16) 0.0153(16) -0.0012(13) -0.0042(13) 0.0013(13)
F1 0.0436(14) 0.0278(11) 0.0313(12) 0.0033(10) 0.0077(10) 0.0216(10)
F2 0.0244(12) 0.0348(13) 0.0676(17) -0.0231(12) 0.0200(11) -0.0057(10)
F3 0.0535(15) 0.0616(16) 0.0306(12) -0.0330(12) -0.0218(11) 0.0332(13)
O1 0.0127(11) 0.0176(11) 0.0323(13) -0.0127(11) -0.0056(10) 0.0030(9)
O2 0.0118(11) 0.0157(11) 0.0258(12) -0.0084(9) -0.0063(9) 0.0019(9)
N1 0.0154(12) 0.0128(12) 0.0153(12) -0.0024(10) 0.0017(10) -0.0043(10)
C1 0.0138(14) 0.0104(14) 0.0149(13) -0.0020(11) -0.0059(11) 0.0023(11)
C2 0.0142(15) 0.0107(13) 0.0220(15) -0.0028(12) -0.0045(12) 0.0007(11)
C3 0.0107(15) 0.0189(16) 0.0160(13) -0.0020(12) 0.0009(11) -0.0027(12)
C4 0.0163(15) 0.0158(13) 0.0109(12) -0.0024(12) -0.0078(12) 0.0021(12)
C5 0.0149(15) 0.0122(14) 0.0121(12) -0.0024(11) -0.0009(11) -0.0019(11)
C6 0.0134(14) 0.0119(14) 0.0123(13) -0.0001(11) -0.0069(11) -0.0009(11)
C7 0.0139(14) 0.0133(14) 0.0146(14) -0.0058(13) -0.0018(12) -0.0012(12)
C8 0.0247(17) 0.0146(14) 0.0234(16) -0.0028(12) -0.0077(13) -0.0016(13)
C9 0.045(2) 0.0232(17) 0.0175(17) 0.0039(14) -0.0106(15) -0.0119(17)
C10 0.061(3) 0.0247(19) 0.0170(17) -0.0037(15) 0.0062(18) -0.0164(19)
C11 0.038(2) 0.0283(18) 0.031(2) -0.0126(16) 0.0188(17) -0.0084(17)
C12 0.0166(16) 0.0211(16) 0.0313(18) -0.0082(14) 0.0079(13) -0.0035(13)
C13 0.0171(16) 0.0152(15) 0.0171(14) -0.0031(12) -0.0023(11) -0.0005(12)

loop_
_atom_type_symbol
_atom_type_description
_atom_type_scat_dispersion_real
_atom_type_scat_dispersion_imag
_atom_type_scat_source
C C 0.0033 0.0016 'International Tables Vol C Tables 4.2.6.8 and 6.1.1.4'
H H 0.0000 0.0000 'International Tables Vol C Tables 4.2.6.8 and 6.1.1.4'
B B 0.0013 0.0007 'International Tables Vol C Tables 4.2.6.8 and 6.1.1.4'
N N 0.0061 0.0033 'International Tables Vol C Tables 4.2.6.8 and 6.1.1.4'
O O 0.0106 0.0060 'International Tables Vol C Tables 4.2.6.8 and 6.1.1.4'
F F 0.0171 0.0103 'International Tables Vol C Tables 4.2.6.8 and 6.1.1.4'
Br Br -0.2901 2.4595 'International Tables Vol C Tables 4.2.6.8 and 6.1.1.4'

loop_
_geom_angle_atom_site_label_1
_geom_angle_atom_site_label_2
_geom_angle_atom_site_label_3
_geom_angle
O1 B1 O2 119.1(3)
O1 B1 C1 117.7(3)
O2 B1 C1 123.1(3)
B1 O1 H1O1 108(4)
B1 O2 H1O2 110(3)
C12 N1 C8 120.7(3)
C12 N1 C7 120.2(3)
C8 N1 C7 119.1(3)
C2 C1 C6 117.5(3)
C2 C1 B1 118.6(3)
C6 C1 B1 123.8(3)
C3 C2 C1 122.4(3)
C3 C2 H2A 118.8
C1 C2 H2A 118.8
C4 C3 C2 118.8(3)
C4 C3 H3A 120.6
C2 C3 H3A 120.6
C3 C4 C5 120.7(3)
C3 C4 C13 120.1(3)
C5 C4 C13 119.2(3)
C6 C5 C4 120.2(3)
C6 C5 H5A 119.9
C4 C5 H5A 119.9
C5 C6 C1 120.5(3)
C5 C6 C7 118.4(3)
C1 C6 C7 121.1(3)
N1 C7 C6 111.0(2)
N1 C7 H7A 109.4
C6 C7 H7A 109.4
N1 C7 H7B 109.4
C6 C7 H7B 109.4
H7A C7 H7B 108.0
N1 C8 C9 120.4(3)
N1 C8 H8A 119.8
C9 C8 H8A 119.8
C8 C9 C10 119.7(4)
C8 C9 H9A 120.2
C10 C9 H9A 120.2
C11 C10 C9 119.0(3)
C11 C10 H10A 120.5
C9 C10 H10A 120.5
C12 C11 C10 120.2(4)
C12 C11 H11A 119.9
C10 C11 H11A 119.9
N1 C12 C11 120.0(4)
N1 C12 H12A 120.0
C11 C12 H12A 120.0
F3 C13 F1 106.2(3)
F3 C13 F2 107.0(3)
F1 C13 F2 104.6(3)
F3 C13 C4 113.4(3)
F1 C13 C4 112.0(2)
F2 C13 C4 113.1(3)

loop_
_geom_bond_atom_site_label_1
_geom_bond_atom_site_label_2
_geom_bond_distance
B1 O1 1.351(4)
B1 O2 1.353(4)
B1 C1 1.584(5)
F1 C13 1.332(4)
F2 C13 1.334(4)
F3 C13 1.324(3)
O1 H1O1 0.78(6)
O2 H1O2 0.77(4)
N1 C12 1.349(4)
N1 C8 1.349(4)
N1 C7 1.497(3)
C1 C2 1.394(5)
C1 C6 1.415(4)
C2 C3 1.391(4)
C2 H2A 0.9500
C3 C4 1.382(4)
C3 H3A 0.9500
C4 C5 1.392(4)
C4 C13 1.501(4)
C5 C6 1.385(4)
C5 H5A 0.9500
C6 C7 1.514(4)
C7 H7A 0.9900
C7 H7B 0.9900
C8 C9 1.370(5)
C8 H8A 0.9500
C9 C10 1.380(6)
C9 H9A 0.9500
C10 C11 1.373(6)
C10 H10A 0.9500
C11 C12 1.370(5)
C11 H11A 0.9500
C12 H12A 0.9500
